data_7700976
loop_
_publ_author_name
'Delaney, Andie R.'
'Frogley, Benjamin J.'
'Hill, Anthony F.'

_publ_section_title
;
 Metal coordination to a dimetallaoctatetrayne.
;
_journal_issue 36
_journal_name_full 'Dalton transactions (Cambridge, England : 2003)'
_journal_page_first 13674
_journal_page_last 13684
_journal_paper_doi 10.1039/c9dt03041g
_journal_volume 48
_journal_year 2019
_chemical_formula_moiety 'C76 H110 Au2 B2 N12 O4 P2 W2, 2(F6 P), 2(C H2 Cl2)'
_chemical_formula_sum 'C78 H114 Au2 B2 Cl4 F12 N12 O4 P4 W2'
_chemical_formula_weight 2560.74
_space_group_crystal_system triclinic
_space_group_IT_number 2
_space_group_name_Hall '-P 1'
_space_group_name_H-M_alt 'P -1'
_symmetry_space_group_name_Hall '-P 1'
_symmetry_space_group_name_H-M 'P -1'
_atom_sites_solution_hydrogens geom
_audit_creation_method SHELXL-2014/7
_audit_update_record
;
2019-06-05 deposited with the CCDC.    2019-08-29 downloaded from the CCDC.
;
_cell_angle_alpha 71.555(4)
_cell_angle_beta 81.703(4)
_cell_angle_gamma 82.460(3)
_cell_formula_units_Z 1
_cell_length_a 9.7434(3)
_cell_length_b 14.1750(5)
_cell_length_c 20.4858(11)
_cell_measurement_reflns_used 5884
_cell_measurement_temperature 150.0(1)
_cell_measurement_theta_max 70.5630
_cell_measurement_theta_min 4.5550
_cell_volume 2644.9(2)
_computing_cell_refinement 'CrysAlisPro 1.171.40.36a (Rigaku OD, 2018)'
_computing_data_collection 'CrysAlisPro 1.171.40.36a (Rigaku OD, 2018)'
_computing_data_reduction 'CrysAlisPro 1.171.40.36a (Rigaku OD, 2018)'
_computing_structure_refinement 'SHELXL-2014/7 (Sheldrick, 2014)'
_computing_structure_solution 'SHELXT-2014/7 (Sheldrick, 2014)'
_diffrn_ambient_temperature 150.0(1)
_diffrn_detector_area_resol_mean 8.1297
_diffrn_measured_fraction_theta_full 0.990
_diffrn_measured_fraction_theta_max 0.990
_diffrn_measurement_device_type 'SuperNova, Dual, Cu at home/near, EosS2'
_diffrn_measurement_method '\w scans'
_diffrn_radiation_type CuK\a
_diffrn_radiation_wavelength 1.54184
_diffrn_reflns_av_R_equivalents 0.0295
_diffrn_reflns_av_unetI/netI 0.0560
_diffrn_reflns_Laue_measured_fraction_full 0.990
_diffrn_reflns_Laue_measured_fraction_max 0.990
_diffrn_reflns_limit_h_max 11
_diffrn_reflns_limit_h_min -6
_diffrn_reflns_limit_k_max 15
_diffrn_reflns_limit_k_min -16
_diffrn_reflns_limit_l_max 24
_diffrn_reflns_limit_l_min -24
_diffrn_reflns_number 13981
_diffrn_reflns_point_group_measured_fraction_full 0.990
_diffrn_reflns_point_group_measured_fraction_max 0.990
_diffrn_reflns_theta_full 66.599
_diffrn_reflns_theta_max 66.599
_diffrn_reflns_theta_min 4.553
_diffrn_source 'micro-focus sealed X-ray tube'
_exptl_absorpt_coefficient_mu 11.090
_exptl_absorpt_correction_T_max 1.00000
_exptl_absorpt_correction_T_min 0.65431
_exptl_absorpt_correction_type multi-scan
_exptl_absorpt_process_details
;
CrysAlisPro 1.171.40.36a (Rigaku Oxford Diffraction, 2018)
Empirical absorption correction using spherical harmonics,
 implemented in SCALE3 ABSPACK scaling algorithm.
;
_exptl_crystal_colour 'clear light pink'
_exptl_crystal_density_diffrn 1.608
_exptl_crystal_description plate
_exptl_crystal_F_000 1250
_exptl_crystal_size_max 0.096
_exptl_crystal_size_mid 0.074
_exptl_crystal_size_min 0.038
_refine_diff_density_max 1.522
_refine_diff_density_min -1.851
_refine_diff_density_rms 0.136
_refine_ls_extinction_method none
_refine_ls_goodness_of_fit_ref 1.034
_refine_ls_hydrogen_treatment constr
_refine_ls_matrix_type full
_refine_ls_number_parameters 706
_refine_ls_number_reflns 9261
_refine_ls_number_restraints 387
_refine_ls_restrained_S_all 1.016
_refine_ls_R_factor_all 0.0555
_refine_ls_R_factor_gt 0.0426
_refine_ls_shift/su_max 0.002
_refine_ls_shift/su_mean 0.000
_refine_ls_structure_factor_coef Fsqd
_refine_ls_weighting_details 'w=1/[\s^2^(Fo^2^)+(0.0544P)^2^+5.8379P] where P=(Fo^2^+2Fc^2^)/3'
_refine_ls_weighting_scheme calc
_refine_ls_wR_factor_gt 0.1056
_refine_ls_wR_factor_ref 0.1145
_reflns_Friedel_coverage 0.000
_reflns_number_gt 7362
_reflns_number_total 9261
_reflns_threshold_expression 'I > 2\s(I)'
_cod_data_source_file c9dt03041g2.cif
_cod_data_source_block Compound_6
_cod_depositor_comments 'Adding full bibliography for 7700974--7700980.cif.'
_cod_database_code 7700976
_shelx_shelxl_version_number 2014/7
_shelx_space_group_comment
;
The symmetry employed for this shelxl refinement is uniquely defined
by the following loop, which should always be used as a source of
symmetry information in preference to the above space-group names.
They are only intended as comments.
;

loop_
_space_group_symop_operation_xyz
'x, y, z'
'-x, -y, -z'

loop_
_atom_site_label
_atom_site_type_symbol
_atom_site_fract_x
_atom_site_fract_y
_atom_site_fract_z
_atom_site_U_iso_or_equiv
_atom_site_adp_type
_atom_site_occupancy
_atom_site_site_symmetry_order
_atom_site_calc_flag
_atom_site_refinement_flags_posn
_atom_site_refinement_flags_adp
_atom_site_refinement_flags_occupancy
_atom_site_disorder_assembly
_atom_site_disorder_group
Au1 Au 0.27059(3) 0.19227(2) 0.82030(2) 0.03170(9) Uani 1 1 d . . . . .
W1 W 0.16256(3) 0.08029(2) 0.74589(2) 0.03061(10) Uani 1 1 d . . . . .
P1 P 0.3996(2) 0.31355(14) 0.82539(9) 0.0358(4) Uani 1 1 d . . . . .
P2 P 0.7843(4) 0.6231(2) 0.70919(19) 0.0735(8) Uani 1 1 d . . . . .
Cl2 Cl 0.4196(5) -0.1388(3) 0.6550(3) 0.1153(13) Uani 1 1 d . . . . .
Cl1 Cl 0.2587(6) -0.2871(4) 0.6454(4) 0.159(2) Uani 1 1 d . . . . .
O1 O -0.1614(7) 0.0751(5) 0.7859(4) 0.0633(18) Uani 1 1 d . . . . .
N6 N 0.2003(7) 0.2556(4) 0.6098(3) 0.0347(13) Uani 1 1 d . . . . .
N3 N 0.3813(6) 0.0835(5) 0.6988(3) 0.0356(13) Uani 1 1 d . . . . .
N5 N 0.1344(6) 0.2331(4) 0.6754(3) 0.0314(12) Uani 1 1 d . . . . .
N4 N 0.4091(7) 0.1300(5) 0.6299(3) 0.0392(14) Uani 1 1 d . . . . .
O2 O 0.2051(8) -0.1510(4) 0.8232(4) 0.0603(17) Uani 1 1 d . . . . .
N1 N 0.1301(7) 0.0374(5) 0.6554(3) 0.0378(14) Uani 1 1 d . . . . .
N2 N 0.1975(8) 0.0883(5) 0.5923(3) 0.0415(15) Uani 1 1 d . . . . .
C14 C 0.1599(9) 0.3506(6) 0.5747(4) 0.0412(17) Uani 1 1 d . . . . .
C12 C 0.0529(7) 0.3149(5) 0.6812(4) 0.0349(15) Uani 1 1 d . . . . .
C1 C 0.1407(8) 0.0791(5) 0.8390(4) 0.0327(15) Uani 1 1 d . . . . .
C2 C 0.0798(9) 0.0443(6) 0.9075(4) 0.0438(18) Uani 1 1 d . . . . .
C19 C 0.5024(9) 0.0404(6) 0.7234(5) 0.0441(18) Uani 1 1 d . . . . .
C11 C -0.0361(9) 0.3194(6) 0.7466(4) 0.0451(18) Uani 1 1 d . . . . .
H11A H -0.0917 0.2637 0.7629 0.068 Uiso 1 1 calc R U . . .
H11B H -0.0959 0.3805 0.7374 0.068 Uiso 1 1 calc R U . . .
H11C H 0.0223 0.3167 0.7811 0.068 Uiso 1 1 calc R U . . .
C5 C 0.1893(10) -0.0679(6) 0.7938(5) 0.048(2) Uani 1 1 d . . . . .
C4 C -0.0432(9) 0.0774(6) 0.7695(4) 0.0412(17) Uani 1 1 d . . . . .
C15 C 0.2109(10) 0.3975(6) 0.5004(4) 0.049(2) Uani 1 1 d . . . . .
H15A H 0.3109 0.3919 0.4947 0.074 Uiso 1 1 calc R U . . .
H15B H 0.1763 0.4667 0.4863 0.074 Uiso 1 1 calc R U . . .
H15C H 0.1782 0.3640 0.4723 0.074 Uiso 1 1 calc R U . . .
C22 C 0.3796(9) 0.4230(6) 0.6883(4) 0.0430(18) Uani 1 1 d . . . . .
H22A H 0.3207 0.4738 0.7042 0.052 Uiso 1 1 calc R U . . .
H22B H 0.3209 0.3735 0.6870 0.052 Uiso 1 1 calc R U . . .
C17 C 0.5473(8) 0.1163(6) 0.6119(5) 0.0446(19) Uani 1 1 d . . . . .
C13 C 0.0672(8) 0.3899(6) 0.6191(4) 0.0408(17) Uani 1 1 d . . . . .
H13 H 0.0230 0.4543 0.6091 0.049 Uiso 1 1 calc R U . . .
C45 C 0.636(5) 0.324(5) 0.894(3) 0.051(10) Uani 0.356(15) 1 d D U P A 1
H45A H 0.6979 0.3072 0.8570 0.061 Uiso 0.356(15) 1 calc R U P A 1
H45B H 0.6124 0.3956 0.8767 0.061 Uiso 0.356(15) 1 calc R U P A 1
C7 C 0.0637(10) -0.0330(6) 0.6460(5) 0.051(2) Uani 1 1 d . . . . .
C6 C -0.0184(10) -0.1062(6) 0.7005(5) 0.052(2) Uani 1 1 d . . . . .
H6A H 0.0436 -0.1581 0.7267 0.078 Uiso 1 1 calc R U . . .
H6B H -0.0772 -0.1348 0.6795 0.078 Uiso 1 1 calc R U . . .
H6C H -0.0749 -0.0732 0.7307 0.078 Uiso 1 1 calc R U . . .
C21 C 0.4858(8) 0.3734(5) 0.7391(4) 0.0337(15) Uani 1 1 d . . . . .
H21 H 0.5404 0.4248 0.7423 0.040 Uiso 1 1 calc R U . . .
C9 C 0.1743(10) 0.0479(6) 0.5441(5) 0.049(2) Uani 1 1 d . . . . .
C26 C 0.5853(9) 0.2964(6) 0.7127(4) 0.0441(18) Uani 1 1 d . . . . .
H26A H 0.6565 0.2684 0.7439 0.053 Uiso 1 1 calc R U . . .
H26B H 0.5337 0.2424 0.7127 0.053 Uiso 1 1 calc R U . . .
C3 C 0.0288(10) 0.0163(7) 0.9670(4) 0.050(2) Uani 1 1 d . . . . .
C20 C 0.5111(10) -0.0179(7) 0.7972(5) 0.055(2) Uani 1 1 d . . . . .
H20A H 0.4621 0.0200 0.8262 0.082 Uiso 1 1 calc R U . . .
H20B H 0.6070 -0.0319 0.8059 0.082 Uiso 1 1 calc R U . . .
H20C H 0.4699 -0.0795 0.8072 0.082 Uiso 1 1 calc R U . . .
C24 C 0.5449(10) 0.3937(7) 0.5899(4) 0.054(2) Uani 1 1 d . . . . .
H24A H 0.5909 0.4260 0.5444 0.065 Uiso 1 1 calc R U . . .
H24B H 0.4908 0.3436 0.5857 0.065 Uiso 1 1 calc R U . . .
C8 C 0.0902(10) -0.0278(6) 0.5760(5) 0.052(2) Uani 1 1 d . . . . .
H8 H 0.0568 -0.0683 0.5550 0.063 Uiso 1 1 calc R U . . .
B1 B 0.2879(10) 0.1743(7) 0.5852(5) 0.0409(19) Uani 1 1 d . . . . .
H1 H 0.3252 0.2020 0.5367 0.049 Uiso 1 1 calc R U . . .
C25 C 0.6545(10) 0.3435(7) 0.6398(5) 0.053(2) Uani 1 1 d . . . . .
H25A H 0.7121 0.2924 0.6236 0.063 Uiso 1 1 calc R U . . .
H25B H 0.7141 0.3927 0.6406 0.063 Uiso 1 1 calc R U . . .
C10 C 0.2377(13) 0.0849(8) 0.4702(5) 0.064(3) Uani 1 1 d . . . . .
H10A H 0.2062 0.1540 0.4508 0.097 Uiso 1 1 calc R U . . .
H10B H 0.2099 0.0466 0.4440 0.097 Uiso 1 1 calc R U . . .
H10C H 0.3373 0.0777 0.4686 0.097 Uiso 1 1 calc R U . . .
C18 C 0.6078(10) 0.0617(7) 0.6696(5) 0.056(2) Uani 1 1 d . . . . .
H18 H 0.7023 0.0424 0.6723 0.067 Uiso 1 1 calc R U . . .
C23 C 0.4487(11) 0.4706(7) 0.6157(4) 0.054(2) Uani 1 1 d . . . . .
H23A H 0.3776 0.4995 0.5845 0.065 Uiso 1 1 calc R U . . .
H23B H 0.5015 0.5238 0.6161 0.065 Uiso 1 1 calc R U . . .
C49 C 0.642(5) 0.141(5) 0.978(3) 0.062(9) Uani 0.356(15) 1 d . U P A 1
H49A H 0.5806 0.1473 1.0183 0.074 Uiso 0.356(15) 1 calc R U P A 1
H49B H 0.6812 0.0721 0.9874 0.074 Uiso 0.356(15) 1 calc R U P A 1
C28 C 0.369(3) 0.511(2) 0.8335(13) 0.048(5) Uani 0.623(16) 1 d . U P A 1
H28A H 0.4676 0.5052 0.8376 0.057 Uiso 0.623(16) 1 calc R U P A 1
H28B H 0.3556 0.5384 0.7848 0.057 Uiso 0.623(16) 1 calc R U P A 1
C16 C 0.6137(11) 0.1586(9) 0.5385(5) 0.067(3) Uani 1 1 d . . . . .
H16A H 0.5765 0.1307 0.5085 0.100 Uiso 1 1 calc R U . . .
H16B H 0.7126 0.1420 0.5368 0.100 Uiso 1 1 calc R U . . .
H16C H 0.5941 0.2298 0.5237 0.100 Uiso 1 1 calc R U . . .
F3 F 0.8884(16) 0.6666(12) 0.7487(8) 0.092(4) Uani 0.607(13) 1 d . U P B 1
C27 C 0.3137(17) 0.4051(10) 0.8629(7) 0.033(3) Uani 0.623(16) 1 d . U P A 1
H27 H 0.3259 0.3808 0.9123 0.040 Uiso 0.623(16) 1 calc R U P A 1
C47 C 0.556(3) 0.1704(19) 0.9128(17) 0.054(6) Uani 0.356(15) 1 d . U P A 1
H47A H 0.6146 0.1563 0.8740 0.065 Uiso 0.356(15) 1 calc R U P A 1
H47B H 0.4774 0.1302 0.9238 0.065 Uiso 0.356(15) 1 calc R U P A 1
F2 F 0.912(2) 0.5669(10) 0.6787(9) 0.123(7) Uani 0.607(13) 1 d . U P B 1
F12 F 0.788(2) 0.7138(9) 0.6501(7) 0.104(5) Uani 0.607(13) 1 d . U P B 1
C31 C 0.076(2) 0.4888(14) 0.8940(11) 0.058(4) Uani 0.623(16) 1 d . U P A 1
H31A H 0.0842 0.4614 0.9432 0.070 Uiso 0.623(16) 1 calc R U P A 1
H31B H -0.0223 0.4971 0.8877 0.070 Uiso 0.623(16) 1 calc R U P A 1
F9 F 0.6574(15) 0.6729(14) 0.7527(7) 0.101(5) Uani 0.607(13) 1 d . U P B 1
F6 F 0.784(2) 0.5267(9) 0.7833(8) 0.113(6) Uani 0.607(13) 1 d . U P B 1
C50 C 0.753(4) 0.206(3) 0.964(2) 0.075(8) Uani 0.356(15) 1 d . U P A 1
H50A H 0.8239 0.1879 0.9306 0.090 Uiso 0.356(15) 1 calc R U P A 1
H50B H 0.7960 0.1917 1.0068 0.090 Uiso 0.356(15) 1 calc R U P A 1
C30 C 0.136(2) 0.5905(16) 0.8660(13) 0.060(5) Uani 0.623(16) 1 d . U P A 1
H30A H 0.1206 0.6201 0.8177 0.072 Uiso 0.623(16) 1 calc R U P A 1
H30B H 0.0871 0.6346 0.8913 0.072 Uiso 0.623(16) 1 calc R U P A 1
C51 C 0.715(3) 0.316(3) 0.9386(15) 0.056(6) Uani 0.356(15) 1 d . U P A 1
H51A H 0.6678 0.3409 0.9756 0.067 Uiso 0.356(15) 1 calc R U P A 1
H51B H 0.7970 0.3516 0.9183 0.067 Uiso 0.356(15) 1 calc R U P A 1
C32 C 0.1520(16) 0.4169(10) 0.8571(8) 0.047(3) Uani 0.623(16) 1 d . U P A 1
H32A H 0.1359 0.4412 0.8087 0.056 Uiso 0.623(16) 1 calc R U P A 1
H32B H 0.1155 0.3523 0.8772 0.056 Uiso 0.623(16) 1 calc R U P A 1
F5 F 0.798(3) 0.5317(15) 0.6756(12) 0.093(7) Uani 0.393(13) 1 d . U P B 2
C29 C 0.291(2) 0.5805(11) 0.8728(10) 0.058(4) Uani 0.623(16) 1 d . U P A 1
H29A H 0.3268 0.6457 0.8544 0.070 Uiso 0.623(16) 1 calc R U P A 1
H29B H 0.3066 0.5541 0.9213 0.070 Uiso 0.623(16) 1 calc R U P A 1
C53 C 0.400(3) -0.2591(13) 0.6622(13) 0.189(12) Uani 1 1 d . . . . .
H53A H 0.4753 -0.2809 0.6322 0.227 Uiso 1 1 calc R U . . .
H53B H 0.4141 -0.2989 0.7093 0.227 Uiso 1 1 calc R U . . .
F1 F 0.918(2) 0.673(2) 0.6447(13) 0.121(9) Uani 0.393(13) 1 d . U P B 2
F10 F 0.759(3) 0.7317(16) 0.7137(13) 0.110(8) Uani 0.393(13) 1 d . U P B 2
F4 F 0.879(3) 0.584(3) 0.7566(17) 0.152(15) Uani 0.393(13) 1 d . . P B 2
F11 F 0.693(2) 0.6747(17) 0.6356(10) 0.085(6) Uani 0.393(13) 1 d . U P B 2
F8 F 0.647(3) 0.596(2) 0.7463(12) 0.115(9) Uani 0.393(13) 1 d . U P B 2
C33 C 0.255(3) 0.4191(15) 0.8440(12) 0.034(5) Uani 0.377(16) 1 d . U P A 2
H33 H 0.1999 0.4427 0.8046 0.041 Uiso 0.377(16) 1 calc R U P A 2
C34 C 0.323(4) 0.508(4) 0.847(3) 0.052(8) Uani 0.377(16) 1 d . U P A 2
H34A H 0.3763 0.5378 0.8029 0.062 Uiso 0.377(16) 1 calc R U P A 2
H34B H 0.3858 0.4871 0.8826 0.062 Uiso 0.377(16) 1 calc R U P A 2
C35 C 0.204(4) 0.587(2) 0.863(2) 0.062(7) Uani 0.377(16) 1 d . U P A 2
H35A H 0.2478 0.6407 0.8699 0.074 Uiso 0.377(16) 1 calc R U P A 2
H35B H 0.1532 0.6152 0.8234 0.074 Uiso 0.377(16) 1 calc R U P A 2
C36 C 0.111(3) 0.552(2) 0.9201(19) 0.071(7) Uani 0.377(16) 1 d . U P A 2
H36A H 0.0392 0.6050 0.9223 0.085 Uiso 0.377(16) 1 calc R U P A 2
H36B H 0.1594 0.5356 0.9612 0.085 Uiso 0.377(16) 1 calc R U P A 2
C37 C 0.038(3) 0.455(3) 0.9227(18) 0.060(7) Uani 0.377(16) 1 d . U P A 2
H37A H -0.0122 0.4282 0.9680 0.072 Uiso 0.377(16) 1 calc R U P A 2
H37B H -0.0269 0.4729 0.8882 0.072 Uiso 0.377(16) 1 calc R U P A 2
C38 C 0.157(2) 0.3766(17) 0.9075(13) 0.045(5) Uani 0.377(16) 1 d . U P A 2
H38A H 0.2102 0.3501 0.9471 0.054 Uiso 0.377(16) 1 calc R U P A 2
H38B H 0.1158 0.3216 0.9017 0.054 Uiso 0.377(16) 1 calc R U P A 2
F7 F 0.682(3) 0.570(2) 0.6864(11) 0.164(9) Uani 0.607(13) 1 d . U P B 1
C46 C 0.4899(16) 0.1798(10) 0.9485(7) 0.045(3) Uani 0.644(15) 1 d D U P A 2
H46A H 0.4255 0.2188 0.9728 0.054 Uiso 0.644(15) 1 calc R U P A 2
H46B H 0.4392 0.1307 0.9405 0.054 Uiso 0.644(15) 1 calc R U P A 2
C48 C 0.607(3) 0.127(2) 0.9923(13) 0.061(6) Uani 0.644(15) 1 d D U P A 2
H48A H 0.6634 0.0816 0.9704 0.073 Uiso 0.644(15) 1 calc R U P A 2
H48B H 0.5668 0.0878 1.0372 0.073 Uiso 0.644(15) 1 calc R U P A 2
C42 C 0.701(2) 0.1986(15) 1.0028(10) 0.069(5) Uani 0.644(15) 1 d D U P A 2
H42A H 0.6482 0.2406 1.0285 0.083 Uiso 0.644(15) 1 calc R U P A 2
H42B H 0.7764 0.1605 1.0291 0.083 Uiso 0.644(15) 1 calc R U P A 2
C44 C 0.7613(19) 0.2628(17) 0.9330(9) 0.060(4) Uani 0.644(15) 1 d D U P A 2
H44A H 0.8189 0.2200 0.9092 0.072 Uiso 0.644(15) 1 calc R U P A 2
H44B H 0.8210 0.3073 0.9403 0.072 Uiso 0.644(15) 1 calc R U P A 2
C52 C 0.638(3) 0.334(3) 0.8799(16) 0.050(6) Uani 0.644(15) 1 d . U P A 2
H52A H 0.5819 0.3821 0.8998 0.060 Uiso 0.644(15) 1 calc R U P A 2
H52B H 0.6797 0.3682 0.8339 0.060 Uiso 0.644(15) 1 calc R U P A 2
C39 C 0.5504(15) 0.2483(11) 0.8793(7) 0.039(3) Uani 0.644(15) 1 d . U P A 2
H39 H 0.6096 0.2063 0.8545 0.047 Uiso 0.644(15) 1 calc R U P A 2
C39A C 0.502(3) 0.281(2) 0.8925(13) 0.039(3) Uani 0.356(15) 1 d D U P A 1
H39A H 0.4403 0.2900 0.9327 0.047 Uiso 0.356(15) 1 calc R U P A 1

loop_
_atom_site_aniso_label
_atom_site_aniso_U_11
_atom_site_aniso_U_22
_atom_site_aniso_U_33
_atom_site_aniso_U_23
_atom_site_aniso_U_13
_atom_site_aniso_U_12
Au1 0.03689(17) 0.02943(15) 0.02839(15) -0.00756(11) -0.00276(11) -0.00559(11)
W1 0.03567(19) 0.02626(16) 0.02907(17) -0.00549(12) -0.00560(13) -0.00489(12)
P1 0.0491(11) 0.0329(9) 0.0261(8) -0.0075(7) -0.0035(8) -0.0104(8)
P2 0.082(2) 0.0530(15) 0.094(2) -0.0338(15) -0.0019(17) -0.0144(13)
Cl2 0.110(3) 0.110(3) 0.129(4) -0.048(3) 0.000(3) -0.010(2)
Cl1 0.124(4) 0.115(4) 0.264(8) -0.096(5) -0.035(4) 0.004(3)
O1 0.046(4) 0.063(4) 0.077(5) -0.011(4) -0.013(3) -0.012(3)
N6 0.043(4) 0.033(3) 0.025(3) -0.003(2) -0.005(2) -0.008(3)
N3 0.029(3) 0.041(3) 0.039(3) -0.017(3) -0.005(2) 0.001(2)
N5 0.040(3) 0.022(3) 0.029(3) -0.001(2) -0.009(2) -0.004(2)
N4 0.041(4) 0.041(3) 0.040(4) -0.019(3) -0.003(3) -0.003(3)
O2 0.078(5) 0.030(3) 0.066(4) -0.001(3) -0.012(4) -0.010(3)
N1 0.047(4) 0.035(3) 0.033(3) -0.008(3) -0.006(3) -0.009(3)
N2 0.062(4) 0.038(3) 0.029(3) -0.014(3) -0.009(3) -0.008(3)
C14 0.043(4) 0.039(4) 0.042(4) -0.008(3) -0.013(3) -0.006(3)
C12 0.030(4) 0.031(4) 0.042(4) -0.007(3) -0.011(3) -0.002(3)
C1 0.043(4) 0.031(3) 0.031(4) -0.017(3) -0.004(3) -0.010(3)
C2 0.045(5) 0.047(4) 0.033(4) -0.002(3) -0.003(3) -0.009(4)
C19 0.041(4) 0.041(4) 0.052(5) -0.018(4) -0.009(4) 0.004(3)
C11 0.046(5) 0.040(4) 0.047(5) -0.009(3) -0.008(4) -0.002(3)
C5 0.055(5) 0.043(5) 0.052(5) -0.022(4) -0.006(4) -0.007(4)
C4 0.042(5) 0.042(4) 0.043(4) -0.011(3) -0.013(3) -0.011(3)
C15 0.064(6) 0.042(4) 0.037(4) -0.002(3) -0.008(4) -0.012(4)
C22 0.050(5) 0.044(4) 0.034(4) -0.008(3) -0.009(3) -0.003(4)
C17 0.035(4) 0.054(5) 0.051(5) -0.029(4) 0.008(3) -0.002(3)
C13 0.042(4) 0.033(4) 0.045(4) -0.006(3) -0.014(3) 0.001(3)
C45 0.045(14) 0.058(14) 0.039(17) 0.003(13) -0.008(12) -0.008(12)
C7 0.055(5) 0.025(4) 0.078(6) -0.011(4) -0.029(5) -0.014(3)
C6 0.062(6) 0.042(4) 0.055(5) -0.017(4) -0.011(4) -0.010(4)
C21 0.038(4) 0.035(4) 0.026(3) -0.005(3) 0.001(3) -0.015(3)
C9 0.060(5) 0.044(4) 0.050(5) -0.016(4) -0.022(4) -0.009(4)
C26 0.047(5) 0.044(4) 0.045(5) -0.019(4) -0.007(4) -0.001(3)
C3 0.054(5) 0.052(5) 0.036(4) -0.001(4) -0.005(4) -0.008(4)
C20 0.049(5) 0.053(5) 0.056(6) -0.009(4) -0.016(4) 0.007(4)
C24 0.066(6) 0.066(6) 0.033(4) -0.014(4) 0.005(4) -0.026(5)
C8 0.066(6) 0.047(5) 0.055(5) -0.024(4) -0.018(4) -0.011(4)
B1 0.045(5) 0.043(5) 0.035(4) -0.007(4) -0.004(4) -0.015(4)
C25 0.052(5) 0.068(6) 0.044(5) -0.027(4) 0.009(4) -0.016(4)
C10 0.098(8) 0.070(6) 0.036(5) -0.026(4) -0.003(5) -0.023(6)
C18 0.048(5) 0.064(6) 0.067(6) -0.035(5) -0.014(4) 0.004(4)
C23 0.073(6) 0.052(5) 0.033(4) -0.003(4) -0.011(4) -0.012(4)
C49 0.052(15) 0.065(16) 0.058(17) -0.004(14) -0.016(14) 0.007(14)
C28 0.063(13) 0.029(7) 0.052(11) -0.013(7) -0.007(10) -0.006(10)
C16 0.060(6) 0.084(7) 0.056(6) -0.029(5) 0.008(5) -0.001(5)
F3 0.098(10) 0.108(10) 0.086(9) -0.039(8) -0.012(7) -0.032(8)
C27 0.036(8) 0.037(6) 0.027(6) -0.008(5) -0.004(5) -0.007(6)
C47 0.060(13) 0.038(11) 0.060(13) -0.011(10) -0.016(11) 0.004(10)
F2 0.173(17) 0.063(8) 0.107(11) -0.028(7) 0.057(11) 0.008(9)
F12 0.153(15) 0.064(7) 0.074(8) 0.006(6) -0.017(9) 0.003(8)
C31 0.058(10) 0.051(10) 0.063(11) -0.024(8) 0.000(8) 0.018(8)
F9 0.085(9) 0.140(14) 0.081(9) -0.043(9) -0.015(7) 0.018(9)
F6 0.163(16) 0.063(7) 0.088(10) -0.007(7) 0.037(10) -0.016(8)
C50 0.069(16) 0.084(17) 0.068(17) -0.008(16) -0.039(14) 0.004(15)
C30 0.050(10) 0.046(8) 0.090(12) -0.028(8) -0.026(11) 0.014(9)
C51 0.036(12) 0.078(16) 0.053(13) -0.016(12) -0.022(10) 0.003(11)
C32 0.046(8) 0.039(7) 0.053(9) -0.010(6) -0.012(7) -0.005(6)
F5 0.13(2) 0.062(11) 0.092(14) -0.033(10) -0.043(14) 0.032(12)
C29 0.059(10) 0.041(7) 0.083(10) -0.032(7) -0.020(8) 0.011(7)
C53 0.32(4) 0.082(12) 0.18(2) -0.019(13) -0.07(2) -0.083(17)
F1 0.084(15) 0.19(2) 0.093(15) -0.045(16) 0.021(12) -0.040(15)
F10 0.15(2) 0.083(13) 0.117(17) -0.054(12) -0.004(15) -0.037(13)
F4 0.11(2) 0.25(4) 0.14(3) -0.10(3) -0.08(2) 0.04(3)
F11 0.087(13) 0.104(14) 0.066(11) -0.037(10) -0.013(9) 0.019(11)
F8 0.113(16) 0.15(2) 0.087(14) -0.030(14) 0.044(12) -0.089(15)
C33 0.046(14) 0.025(9) 0.038(11) -0.010(8) -0.024(10) -0.001(9)
C34 0.054(16) 0.048(12) 0.053(15) -0.019(11) 0.004(13) -0.006(14)
C35 0.056(17) 0.043(12) 0.093(15) -0.028(11) -0.023(17) 0.006(16)
C36 0.065(14) 0.058(13) 0.083(16) -0.024(12) -0.006(13) 0.022(12)
C37 0.050(14) 0.062(16) 0.064(17) -0.032(13) 0.014(12) 0.016(12)
C38 0.037(10) 0.049(11) 0.049(12) -0.013(9) -0.008(9) -0.007(8)
F7 0.193(19) 0.23(2) 0.130(15) -0.102(15) 0.008(14) -0.125(17)
C46 0.059(8) 0.039(6) 0.030(6) 0.002(5) -0.010(6) -0.009(6)
C48 0.077(15) 0.058(11) 0.038(10) 0.002(8) -0.023(9) 0.003(10)
C42 0.073(11) 0.079(10) 0.051(10) -0.013(9) -0.030(8) 0.017(9)
C44 0.052(9) 0.071(11) 0.056(9) -0.012(9) -0.023(8) 0.001(8)
C52 0.049(9) 0.071(13) 0.041(12) -0.026(11) -0.003(8) -0.024(8)
C39 0.038(7) 0.042(7) 0.033(6) -0.005(5) -0.003(5) -0.004(5)
C39A 0.038(7) 0.042(7) 0.033(6) -0.005(5) -0.003(5) -0.004(5)

loop_
_atom_type_symbol
_atom_type_description
_atom_type_scat_dispersion_real
_atom_type_scat_dispersion_imag
_atom_type_scat_source
C C 0.0181 0.0091 'International Tables Vol C Tables 4.2.6.8 and 6.1.1.4'
H H 0.0000 0.0000 'International Tables Vol C Tables 4.2.6.8 and 6.1.1.4'
Au Au -4.4197 7.2980 'International Tables Vol C Tables 4.2.6.8 and 6.1.1.4'
B B 0.0090 0.0039 'International Tables Vol C Tables 4.2.6.8 and 6.1.1.4'
Cl Cl 0.3639 0.7018 'International Tables Vol C Tables 4.2.6.8 and 6.1.1.4'
F F 0.0727 0.0534 'International Tables Vol C Tables 4.2.6.8 and 6.1.1.4'
N N 0.0311 0.0180 'International Tables Vol C Tables 4.2.6.8 and 6.1.1.4'
O O 0.0492 0.0322 'International Tables Vol C Tables 4.2.6.8 and 6.1.1.4'
P P 0.2955 0.4335 'International Tables Vol C Tables 4.2.6.8 and 6.1.1.4'
W W -5.4734 5.5774 'International Tables Vol C Tables 4.2.6.8 and 6.1.1.4'

loop_
_geom_angle_atom_site_label_1
_geom_angle_atom_site_label_2
_geom_angle_atom_site_label_3
_geom_angle
_geom_angle_site_symmetry_3
C1 Au1 P1 167.18(19) .
C1 Au1 W1 40.46(19) .
P1 Au1 W1 152.33(5) .
C1 W1 C4 78.3(3) .
C1 W1 C5 79.7(3) .
C4 W1 C5 90.2(4) .
C1 W1 N5 111.4(3) .
C4 W1 N5 90.7(3) .
C5 W1 N5 168.8(3) .
C1 W1 N1 157.5(3) .
C4 W1 N1 85.2(3) .
C5 W1 N1 85.2(3) .
N5 W1 N1 83.8(2) .
C1 W1 N3 113.4(3) .
C4 W1 N3 168.3(3) .
C5 W1 N3 91.9(3) .
N5 W1 N3 85.0(2) .
N1 W1 N3 83.5(2) .
C1 W1 Au1 45.8(2) .
C4 W1 Au1 110.3(2) .
C5 W1 Au1 111.2(2) .
N5 W1 Au1 78.85(15) .
N1 W1 Au1 156.66(17) .
N3 W1 Au1 79.59(15) .
C39A P1 C27 85.5(12) .
C39A P1 C21 115.9(9) .
C27 P1 C21 110.2(5) .
C21 P1 C39 104.3(5) .
C21 P1 C33 104.3(7) .
C39 P1 C33 126.7(9) .
C39A P1 Au1 116.4(9) .
C27 P1 Au1 117.4(5) .
C21 P1 Au1 109.7(2) .
C39 P1 Au1 107.7(4) .
C33 P1 Au1 103.6(7) .
F4 P2 F8 106(2) .
F12 P2 F7 98.6(12) .
F12 P2 F2 94.8(9) .
F7 P2 F2 92.4(12) .
F4 P2 F10 99.4(18) .
F8 P2 F10 93.1(15) .
F4 P2 F5 99.0(17) .
F8 P2 F5 91.7(16) .
F10 P2 F5 158.8(12) .
F12 P2 F9 92.5(9) .
F7 P2 F9 90.9(11) .
F2 P2 F9 171.4(9) .
F12 P2 F3 91.4(9) .
F7 P2 F3 169.3(10) .
F2 P2 F3 90.4(10) .
F9 P2 F3 85.0(8) .
F12 P2 F6 173.1(9) .
F7 P2 F6 87.3(12) .
F2 P2 F6 88.4(8) .
F9 P2 F6 83.8(8) .
F3 P2 F6 82.5(8) .
F4 P2 F1 91(2) .
F8 P2 F1 163.0(15) .
F10 P2 F1 83.0(14) .
F5 P2 F1 86.4(14) .
F4 P2 F11 168.3(17) .
F8 P2 F11 84.9(13) .
F10 P2 F11 83.0(12) .
F5 P2 F11 76.9(9) .
F1 P2 F11 78.2(11) .
C14 N6 N5 109.3(6) .
C14 N6 B1 130.6(7) .
N5 N6 B1 119.7(6) .
C19 N3 N4 107.8(7) .
C19 N3 W1 132.9(6) .
N4 N3 W1 119.1(5) .
C12 N5 N6 107.5(6) .
C12 N5 W1 132.7(5) .
N6 N5 W1 119.7(4) .
C17 N4 N3 108.6(7) .
C17 N4 B1 131.0(7) .
N3 N4 B1 119.8(6) .
C7 N1 N2 108.3(7) .
C7 N1 W1 134.7(6) .
N2 N1 W1 116.9(4) .
C9 N2 N1 108.8(7) .
C9 N2 B1 129.6(8) .
N1 N2 B1 121.5(6) .
N6 C14 C13 107.7(7) .
N6 C14 C15 122.5(8) .
C13 C14 C15 129.8(8) .
N5 C12 C13 108.9(7) .
N5 C12 C11 123.3(7) .
C13 C12 C11 127.8(7) .
C2 C1 W1 151.3(6) .
C2 C1 Au1 114.9(5) .
W1 C1 Au1 93.8(3) .
C3 C2 C1 178.1(10) .
N3 C19 C18 108.3(8) .
N3 C19 C20 122.5(8) .
C18 C19 C20 129.2(8) .
O2 C5 W1 177.3(8) .
O1 C4 W1 177.2(7) .
C21 C22 C23 112.0(7) .
N4 C17 C18 108.2(8) .
N4 C17 C16 122.4(8) .
C18 C17 C16 129.4(9) .
C12 C13 C14 106.6(7) .
C51 C45 C39A 136(5) .
N1 C7 C8 107.8(8) .
N1 C7 C6 126.0(9) .
C8 C7 C6 126.2(7) .
C22 C21 C26 109.9(6) .
C22 C21 P1 111.0(5) .
C26 C21 P1 110.4(5) .
N2 C9 C8 107.7(8) .
N2 C9 C10 121.8(8) .
C8 C9 C10 130.5(8) .
C25 C26 C21 111.5(7) .
C2 C3 C3 178.9(14) 2_557
C23 C24 C25 110.6(7) .
C9 C8 C7 107.4(7) .
N6 B1 N4 110.4(6) .
N6 B1 N2 109.8(7) .
N4 B1 N2 107.8(6) .
C26 C25 C24 110.8(7) .
C17 C18 C19 107.0(8) .
C24 C23 C22 110.7(7) .
C50 C49 C47 110(4) .
C29 C28 C27 110.5(16) .
C28 C27 C32 108.4(14) .
C28 C27 P1 115.9(12) .
C32 C27 P1 110.8(10) .
C39A C47 C49 111(3) .
C32 C31 C30 110.9(17) .
C49 C50 C51 117(3) .
C29 C30 C31 111.3(16) .
C45 C51 C50 103(4) .
C31 C32 C27 111.3(13) .
C28 C29 C30 109.8(17) .
Cl1 C53 Cl2 120.0(16) .
C38 C33 C34 113(2) .
C38 C33 P1 111.1(15) .
C34 C33 P1 111(2) .
C33 C34 C35 108(3) .
C36 C35 C34 116(3) .
C35 C36 C37 116(3) .
C38 C37 C36 107(2) .
C33 C38 C37 113(2) .
C48 C46 C39 109.7(14) .
C46 C48 C42 113.7(19) .
C44 C42 C48 109.4(16) .
C42 C44 C52 114.6(16) .
C39 C52 C44 99(2) .
C46 C39 C52 118.5(15) .
C46 C39 P1 108.5(10) .
C52 C39 P1 105.9(16) .
C45 C39A C47 99(3) .
C45 C39A P1 127(3) .
C47 C39A P1 112(2) .

loop_
_geom_bond_atom_site_label_1
_geom_bond_atom_site_label_2
_geom_bond_distance
_geom_bond_site_symmetry_2
Au1 C1 2.080(7) .
Au1 P1 2.2948(18) .
Au1 W1 2.8955(4) .
W1 C1 1.883(7) .
W1 C4 1.996(8) .
W1 C5 2.017(9) .
W1 N5 2.197(5) .
W1 N1 2.200(6) .
W1 N3 2.209(6) .
P1 C39A 1.73(3) .
P1 C27 1.771(13) .
P1 C21 1.833(7) .
P1 C39 1.923(14) .
P1 C33 2.00(2) .
P2 F4 1.37(2) .
P2 F12 1.460(12) .
P2 F8 1.470(18) .
P2 F7 1.526(15) .
P2 F2 1.549(14) .
P2 F10 1.557(19) .
P2 F5 1.630(19) .
P2 F9 1.635(13) .
P2 F3 1.667(13) .
P2 F6 1.691(14) .
P2 F1 1.76(2) .
P2 F11 1.766(18) .
Cl2 C53 1.699(16) .
Cl1 C53 1.59(2) .
O1 C4 1.154(10) .
N6 C14 1.347(10) .
N6 N5 1.363(9) .
N6 B1 1.515(11) .
N3 C19 1.344(10) .
N3 N4 1.360(9) .
N5 C12 1.346(9) .
N4 C17 1.350(10) .
N4 B1 1.542(11) .
O2 C5 1.143(10) .
N1 C7 1.333(10) .
N1 N2 1.382(9) .
N2 C9 1.344(10) .
N2 B1 1.555(11) .
C14 C13 1.381(12) .
C14 C15 1.495(12) .
C12 C13 1.378(11) .
C12 C11 1.500(11) .
C1 C2 1.401(11) .
C2 C3 1.209(13) .
C19 C18 1.381(14) .
C19 C20 1.483(12) .
C22 C21 1.517(10) .
C22 C23 1.522(12) .
C17 C18 1.358(13) .
C17 C16 1.513(13) .
C45 C51 1.25(5) .
C45 C39A 1.52(3) .
C7 C8 1.400(14) .
C7 C6 1.480(13) .
C21 C26 1.539(11) .
C9 C8 1.373(13) .
C9 C10 1.504(13) .
C26 C25 1.527(12) .
C3 C3 1.345(18) 2_557
C24 C23 1.517(13) .
C24 C25 1.532(13) .
C49 C50 1.45(7) .
C49 C47 1.59(6) .
C28 C29 1.53(3) .
C28 C27 1.56(3) .
C27 C32 1.58(2) .
C47 C39A 1.53(4) .
C31 C32 1.51(2) .
C31 C30 1.53(3) .
C50 C51 1.49(5) .
C30 C29 1.53(2) .
C33 C38 1.50(3) .
C33 C34 1.52(6) .
C34 C35 1.58(6) .
C35 C36 1.37(5) .
C36 C37 1.61(5) .
C37 C38 1.57(3) .
C46 C48 1.52(2) .
C46 C39 1.530(19) .
C48 C42 1.53(4) .
C42 C44 1.51(2) .
C44 C52 1.74(4) .
C52 C39 1.57(3) .
